data_4335336
loop_
_publ_author_name
'Gregory J. Barbante'
'Paul S. Francis'
'Conor F. Hogan'
'Peyman R. Kheradmand'
'David J. D. Wilson'
'Peter J. Barnard'

_publ_contact_author_address
;
Department of Chemistry
La Trobe University
Victoria 3086
Australia
;
_publ_contact_author_email p.barnard@latrobe.edu.au
_publ_contact_author_name 'Dr. Peter J. Barnard'
_publ_contact_author_phone '+ 61 3 94792516'
_publ_section_title
;
 Electrochemiluminescent Ruthenium(II) N-Heterocyclic Carbene Complexes: a
 Combined Experimental and Theoretical Study
;
_journal_name_full 'Inorganic Chemistry'
_journal_page_first 7448
_journal_page_last 7459
_journal_paper_doi 10.1021/ic400263r
_journal_volume 52
_journal_year 2013
_chemical_formula_moiety 'C33 H27 N7 Ru, 2(F6 P), O'
_chemical_formula_sum 'C33 H27 F12 N7 O P2 Ru'
_chemical_formula_weight 928.63
_chemical_name_systematic
;
 ? 
;
_space_group_crystal_system monoclinic
_space_group_IT_number 15
_space_group_name_Hall '-C 2yc'
_space_group_name_H-M_alt 'C 1 2/c 1'
_symmetry_space_group_name_Hall '-C 2yc'
_symmetry_space_group_name_H-M 'C 1 2/c 1'
_atom_sites_solution_hydrogens geom
_atom_sites_solution_primary direct
_atom_sites_solution_secondary difmap
_audit_creation_date 2011-10-01
_audit_creation_method
;
  Olex2 1.1
  (compiled 2011.09.07 svn.r1971, GUI svn.r3853)
;
_cell_angle_alpha 90.00
_cell_angle_beta 113.84(3)
_cell_angle_gamma 90.00
_cell_formula_units_Z 8
_cell_length_a 40.444(8)
_cell_length_b 10.140(2)
_cell_length_c 19.104(4)
_cell_measurement_reflns_used 28993
_cell_measurement_temperature 173
_cell_measurement_theta_max 29.5061
_cell_measurement_theta_min 3.1051
_cell_volume 7166(3)
_computing_cell_refinement
;
CrysAlisPro, Oxford Diffraction Ltd.,
Version 1.171.35.11 (release 16-05-2011 CrysAlis171 .NET)
(compiled May 16 2011,17:55:39)
;
_computing_data_collection
;
CrysAlisPro, Oxford Diffraction Ltd.,
Version 1.171.35.11 (release 16-05-2011 CrysAlis171 .NET)
(compiled May 16 2011,17:55:39)
;
_computing_data_reduction
;
CrysAlisPro, Oxford Diffraction Ltd.,
Version 1.171.35.11 (release 16-05-2011 CrysAlis171 .NET)
(compiled May 16 2011,17:55:39)
;
_computing_molecular_graphics
;
O. V. Dolomanov, L. J. Bourhis, R. J. Gildea, J. A. K. Howard and H. Puschmann,
OLEX2: a complete structure solution, refinement and analysis program.
J. Appl. Cryst. (2009). 42, 339-341.
;
_computing_publication_material
;
O. V. Dolomanov, L. J. Bourhis, R. J. Gildea, J. A. K. Howard and H. Puschmann,
OLEX2: a complete structure solution, refinement and analysis program.
J. Appl. Cryst. (2009). 42, 339-341.
;
_computing_structure_refinement
;
SHELXL, G.M. Sheldrick, Acta Cryst.
2008). A64, 112-122
;
_computing_structure_solution
;
SHELXS, G.M. Sheldrick, Acta Cryst.
(2008). A64, 112-122
;
_diffrn_ambient_temperature 173
_diffrn_detector_area_resol_mean 10.3281
_diffrn_measured_fraction_theta_full 0.998
_diffrn_measured_fraction_theta_max 0.998
_diffrn_measurement_device_type 'Xcalibur, Atlas, Gemini'
_diffrn_measurement_method '\w scans'
_diffrn_radiation_monochromator graphite
_diffrn_radiation_type MoK\a
_diffrn_radiation_wavelength 0.71073
_diffrn_reflns_av_R_equivalents 0.0224
_diffrn_reflns_av_unetI/netI 0.0129
_diffrn_reflns_limit_h_max 49
_diffrn_reflns_limit_h_min -49
_diffrn_reflns_limit_k_max 12
_diffrn_reflns_limit_k_min -12
_diffrn_reflns_limit_l_max 23
_diffrn_reflns_limit_l_min -23
_diffrn_reflns_number 47151
_diffrn_reflns_theta_full 26.02
_diffrn_reflns_theta_max 26.02
_diffrn_reflns_theta_min 3.11
_diffrn_source 'Enhance (Mo) x-ray Source'
_diffrn_standards_number 0
_exptl_absorpt_coefficient_mu 0.630
_exptl_absorpt_correction_T_max 1.00000
_exptl_absorpt_correction_T_min 0.92484
_exptl_absorpt_correction_type multi-scan
_exptl_absorpt_process_details
;
CrysAlisPro, Agilent Technologies,
Version 1.171.35.11 (release 16-05-2011 CrysAlis171 .NET)
(compiled May 16 2011,17:55:39)
empirical absorption correction using spherical harmonics,
 implemented in SCALE3 ABSPACK scaling algorithm.
;
_exptl_crystal_colour 'clear reddish orange'
_exptl_crystal_colour_lustre clear
_exptl_crystal_colour_modifier reddish
_exptl_crystal_colour_primary orange
_exptl_crystal_density_diffrn 1.721
_exptl_crystal_description plate
_exptl_crystal_F_000 3712
_exptl_crystal_size_max 0.18
_exptl_crystal_size_mid 0.18
_exptl_crystal_size_min 0.08
_refine_diff_density_max 1.207
_refine_diff_density_min -0.765
_refine_diff_density_rms 0.067
_refine_ls_extinction_method none
_refine_ls_goodness_of_fit_ref 1.061
_refine_ls_hydrogen_treatment constr
_refine_ls_matrix_type full
_refine_ls_number_parameters 516
_refine_ls_number_reflns 7064
_refine_ls_number_restraints 0
_refine_ls_restrained_S_all 1.061
_refine_ls_R_factor_all 0.0382
_refine_ls_R_factor_gt 0.0345
_refine_ls_shift/su_max 0.002
_refine_ls_shift/su_mean 0.000
_refine_ls_structure_factor_coef Fsqd
_refine_ls_weighting_details 'calc w=1/[\s^2^(Fo^2^)+(0.0403P)^2^+23.0337P] where P=(Fo^2^+2Fc^2^)/3'
_refine_ls_weighting_scheme calc
_refine_ls_wR_factor_gt 0.0876
_refine_ls_wR_factor_ref 0.0908
_reflns_number_gt 6527
_reflns_number_total 7064
_reflns_threshold_expression >2sigma(I)
_cod_data_source_file ic400263r_si_002_4.cif
_cod_data_source_block 3.(PF6)2
_cod_original_cell_volume 7166(2)
_cod_database_code 4335336

loop_
_space_group_symop_id
_space_group_symop_operation_xyz
1 'x, y, z'
2 '-x, y, -z+1/2'
3 'x+1/2, y+1/2, z'
4 '-x+1/2, y+1/2, -z+1/2'
5 '-x, -y, -z'
6 'x, -y, z-1/2'
7 '-x+1/2, -y+1/2, -z'
8 'x+1/2, -y+1/2, z-1/2'

loop_
_atom_site_label
_atom_site_type_symbol
_atom_site_fract_x
_atom_site_fract_y
_atom_site_fract_z
_atom_site_U_iso_or_equiv
_atom_site_adp_type
_atom_site_occupancy
_atom_site_symmetry_multiplicity
_atom_site_calc_flag
_atom_site_refinement_flags
_atom_site_disorder_assembly
_atom_site_disorder_group
Ru1 Ru 0.374961(5) 0.270338(19) 0.170896(11) 0.02390(7) Uani 1 1 d . . .
P1 P 0.30973(3) 0.25019(8) 0.44070(4) 0.0461(2) Uani 1 1 d . . .
P2 P 0.46110(3) 0.80757(9) 0.36284(6) 0.0606(3) Uani 1 1 d . . .
N1 N 0.33204(6) 0.1668(2) 0.17672(12) 0.0263(4) Uani 1 1 d . . .
N6 N 0.40494(6) 0.2862(2) 0.29069(12) 0.0268(4) Uani 1 1 d . . .
C6 C 0.34112(7) 0.2603(2) 0.06221(14) 0.0260(5) Uani 1 1 d . . .
N7 N 0.35744(5) 0.4489(2) 0.19470(12) 0.0251(4) Uani 1 1 d . . .
C12 C 0.30606(7) 0.2628(3) -0.06483(15) 0.0307(6) Uani 1 1 d . . .
N4 N 0.41991(6) 0.3473(2) 0.15985(12) 0.0293(5) Uani 1 1 d . . .
N2 N 0.31141(5) 0.1779(2) 0.04643(11) 0.0268(4) Uani 1 1 d . . .
N5 N 0.39916(6) 0.1010(2) 0.15351(12) 0.0327(5) Uani 1 1 d . . .
F4 F 0.29439(7) 0.3733(2) 0.46947(12) 0.0719(7) Uani 1 1 d . . .
F12 F 0.50007(8) 0.7470(3) 0.39282(18) 0.1042(11) Uani 1 1 d . . .
N3 N 0.33702(6) 0.3114(2) -0.00552(12) 0.0306(5) Uani 1 1 d . . .
F6 F 0.34955(7) 0.2965(3) 0.49451(14) 0.0809(8) Uani 1 1 d . . .
C29 C 0.40027(7) 0.4011(2) 0.32204(14) 0.0271(5) Uani 1 1 d . . .
C1 C 0.30664(7) 0.1241(2) 0.10906(14) 0.0264(5) Uani 1 1 d . . .
F1 F 0.30907(7) 0.1614(2) 0.50784(11) 0.0710(6) Uani 1 1 d . . .
C14 C 0.44085(8) 0.2587(3) 0.14363(18) 0.0396(7) Uani 1 1 d . . .
F5 F 0.27003(7) 0.2065(2) 0.38606(13) 0.0815(8) Uani 1 1 d . . .
C32 C 0.44808(8) 0.2188(3) 0.41349(17) 0.0389(6) Uani 1 1 d . . .
H32 H 0.4643 0.1537 0.4444 0.047 Uiso 1 1 calc R . .
F2 F 0.31057(8) 0.3402(3) 0.37291(12) 0.0817(7) Uani 1 1 d . . .
C4 C 0.30293(8) 0.0392(3) 0.24088(16) 0.0343(6) Uani 1 1 d . . .
H4 H 0.3018 0.0119 0.2875 0.041 Uiso 1 1 calc R . .
C7 C 0.28931(7) 0.1767(3) -0.03255(14) 0.0289(5) Uani 1 1 d . . .
C11 C 0.29213(8) 0.2878(3) -0.14261(16) 0.0383(6) Uani 1 1 d . . .
H11 H 0.3035 0.3477 -0.1640 0.046 Uiso 1 1 calc R . .
C33 C 0.42845(7) 0.1975(3) 0.33651(16) 0.0331(6) Uani 1 1 d . . .
H33 H 0.4317 0.1166 0.3149 0.040 Uiso 1 1 calc R . .
C5 C 0.32944(7) 0.1249(3) 0.24142(15) 0.0307(5) Uani 1 1 d . . .
H5 H 0.3466 0.1558 0.2893 0.037 Uiso 1 1 calc R . .
C24 C 0.37368(7) 0.4923(3) 0.26815(14) 0.0269(5) Uani 1 1 d . . .
C10 C 0.26073(8) 0.2215(3) -0.18789(16) 0.0404(7) Uani 1 1 d . . .
H10 H 0.2503 0.2362 -0.2416 0.048 Uiso 1 1 calc R . .
C3 C 0.27795(8) -0.0065(3) 0.17152(16) 0.0349(6) Uani 1 1 d . . .
H3 H 0.2597 -0.0668 0.1700 0.042 Uiso 1 1 calc R . .
C9 C 0.24435(8) 0.1345(3) -0.15611(16) 0.0406(7) Uani 1 1 d . . .
H9 H 0.2230 0.0901 -0.1888 0.049 Uiso 1 1 calc R . .
C28 C 0.33317(7) 0.5289(3) 0.14278(15) 0.0315(6) Uani 1 1 d . . .
H28 H 0.3217 0.4994 0.0913 0.038 Uiso 1 1 calc R . .
C2 C 0.27969(7) 0.0362(3) 0.10466(16) 0.0319(6) Uani 1 1 d . . .
H2 H 0.2627 0.0059 0.0565 0.038 Uiso 1 1 calc R . .
C30 C 0.41964(8) 0.4284(3) 0.39891(16) 0.0383(6) Uani 1 1 d . . .
H30 H 0.4163 0.5098 0.4198 0.046 Uiso 1 1 calc R . .
C8 C 0.25804(8) 0.1099(3) -0.07816(16) 0.0366(6) Uani 1 1 d . . .
H8 H 0.2465 0.0501 -0.0569 0.044 Uiso 1 1 calc R . .
C26 C 0.34090(8) 0.6959(3) 0.23528(18) 0.0395(7) Uani 1 1 d . . .
H26 H 0.3353 0.7803 0.2492 0.047 Uiso 1 1 calc R . .
C27 C 0.32416(8) 0.6515(3) 0.16098(17) 0.0376(6) Uani 1 1 d . . .
H27 H 0.3067 0.7045 0.1229 0.045 Uiso 1 1 calc R . .
C18 C 0.43071(8) 0.4742(3) 0.17004(16) 0.0358(6) Uani 1 1 d . . .
H18 H 0.4165 0.5362 0.1831 0.043 Uiso 1 1 calc R . .
F11 F 0.42197(6) 0.8716(3) 0.33256(19) 0.0955(9) Uani 1 1 d . . .
C25 C 0.36600(8) 0.6154(3) 0.28920(16) 0.0345(6) Uani 1 1 d . . .
H25 H 0.3780 0.6446 0.3406 0.041 Uiso 1 1 calc R . .
C13 C 0.36267(8) 0.4010(4) -0.01644(18) 0.0467(8) Uani 1 1 d . . .
H13A H 0.3816 0.3499 -0.0239 0.070 Uiso 1 1 calc R . .
H13B H 0.3737 0.4573 0.0288 0.070 Uiso 1 1 calc R . .
H13C H 0.3500 0.4561 -0.0616 0.070 Uiso 1 1 calc R . .
C19 C 0.42875(8) 0.1213(3) 0.13795(18) 0.0427(7) Uani 1 1 d . . .
C23 C 0.38687(9) -0.0227(3) 0.15063(18) 0.0430(7) Uani 1 1 d . . .
H23 H 0.3666 -0.0373 0.1628 0.052 Uiso 1 1 calc R . .
C17 C 0.46125(8) 0.5183(4) 0.16241(19) 0.0472(8) Uani 1 1 d . . .
H17 H 0.4681 0.6085 0.1705 0.057 Uiso 1 1 calc R . .
C31 C 0.44369(9) 0.3366(3) 0.44473(16) 0.0445(7) Uani 1 1 d . . .
H31 H 0.4572 0.3542 0.4975 0.053 Uiso 1 1 calc R . .
F8 F 0.47531(9) 0.9113(3) 0.42986(18) 0.1073(11) Uani 1 1 d . . .
F3 F 0.32552(10) 0.1297(3) 0.41161(15) 0.1065(11) Uani 1 1 d . . .
F10 F 0.46957(7) 0.9078(4) 0.30966(19) 0.1112(11) Uani 1 1 d . . .
F7 F 0.44447(9) 0.6990(3) 0.3014(2) 0.1231(13) Uani 1 1 d . . .
C22 C 0.40230(11) -0.1293(3) 0.1308(2) 0.0583(10) Uani 1 1 d . . .
H22 H 0.3927 -0.2154 0.1287 0.070 Uiso 1 1 calc R . .
C15 C 0.47162(9) 0.2983(4) 0.1338(2) 0.0601(10) Uani 1 1 d . . .
H15 H 0.4856 0.2353 0.1210 0.072 Uiso 1 1 calc R . .
F9 F 0.45146(11) 0.7155(3) 0.4187(2) 0.1242(13) Uani 1 1 d . . .
C16 C 0.48179(9) 0.4290(4) 0.1427(2) 0.0616(10) Uani 1 1 d . . .
H16 H 0.5026 0.4571 0.1354 0.074 Uiso 1 1 calc R . .
C21 C 0.43154(14) -0.1092(4) 0.1142(3) 0.0779(13) Uani 1 1 d . . .
H21 H 0.4424 -0.1812 0.0998 0.093 Uiso 1 1 calc R . .
C20 C 0.44537(12) 0.0164(4) 0.1186(3) 0.0717(12) Uani 1 1 d . . .
H20 H 0.4662 0.0309 0.1083 0.086 Uiso 1 1 calc R . .
O1 O 0.4045(2) 0.8258(7) 0.4642(4) 0.056(3) Uani 0.338(7) 1 d P A 1
O1A O 0.37778(17) 0.9172(7) 0.4303(4) 0.126(3) Uani 0.662(7) 1 d P A 2

loop_
_atom_site_aniso_label
_atom_site_aniso_U_11
_atom_site_aniso_U_22
_atom_site_aniso_U_33
_atom_site_aniso_U_23
_atom_site_aniso_U_13
_atom_site_aniso_U_12
Ru1 0.02292(11) 0.02181(11) 0.02301(11) 0.00165(7) 0.00519(8) 0.00116(7)
P1 0.0612(5) 0.0377(4) 0.0252(4) -0.0030(3) 0.0028(4) 0.0086(4)
P2 0.0445(5) 0.0385(5) 0.0686(6) -0.0036(4) -0.0083(4) 0.0074(4)
N1 0.0266(10) 0.0246(10) 0.0241(10) 0.0023(8) 0.0064(8) 0.0012(8)
N6 0.0254(10) 0.0243(10) 0.0269(11) 0.0029(8) 0.0067(9) 0.0011(8)
C6 0.0252(12) 0.0262(12) 0.0259(12) 0.0018(10) 0.0096(10) 0.0038(9)
N7 0.0256(10) 0.0239(10) 0.0267(10) 0.0046(8) 0.0115(8) 0.0017(8)
C12 0.0273(13) 0.0364(14) 0.0264(13) -0.0005(11) 0.0088(11) 0.0071(10)
N4 0.0239(10) 0.0325(11) 0.0266(10) -0.0002(9) 0.0052(9) -0.0001(9)
N2 0.0253(10) 0.0284(11) 0.0226(10) 0.0002(8) 0.0054(8) 0.0003(8)
N5 0.0309(12) 0.0283(11) 0.0288(11) -0.0026(9) 0.0014(9) 0.0048(9)
F4 0.0819(16) 0.0587(13) 0.0553(12) -0.0116(10) 0.0074(11) 0.0264(12)
F12 0.0682(17) 0.114(2) 0.099(2) 0.0002(17) 0.0010(15) 0.0497(16)
N3 0.0281(11) 0.0377(12) 0.0249(11) 0.0043(9) 0.0096(9) 0.0022(9)
F6 0.0624(15) 0.0783(16) 0.0682(15) 0.0154(13) -0.0087(12) 0.0036(12)
C29 0.0276(12) 0.0266(12) 0.0271(12) 0.0030(10) 0.0112(10) 0.0013(10)
C1 0.0269(12) 0.0234(12) 0.0267(12) 0.0011(10) 0.0085(10) 0.0032(9)
F1 0.1029(18) 0.0569(13) 0.0393(11) 0.0077(10) 0.0144(11) -0.0018(12)
C14 0.0280(14) 0.0450(17) 0.0421(16) -0.0021(13) 0.0102(12) 0.0054(12)
F5 0.0862(17) 0.0637(14) 0.0547(13) 0.0032(11) -0.0129(12) -0.0213(13)
C32 0.0375(15) 0.0387(16) 0.0311(14) 0.0086(12) 0.0040(12) 0.0069(12)
F2 0.106(2) 0.0806(17) 0.0448(12) 0.0157(12) 0.0155(12) -0.0046(15)
C4 0.0394(15) 0.0313(14) 0.0339(14) 0.0057(11) 0.0167(12) 0.0006(11)
C7 0.0285(13) 0.0306(13) 0.0244(12) -0.0027(10) 0.0074(10) 0.0066(10)
C11 0.0374(15) 0.0510(18) 0.0260(13) 0.0030(12) 0.0124(12) 0.0116(13)
C33 0.0326(14) 0.0278(13) 0.0323(14) 0.0038(11) 0.0062(11) 0.0039(11)
C5 0.0345(14) 0.0282(13) 0.0262(12) 0.0032(10) 0.0090(11) 0.0009(10)
C24 0.0280(13) 0.0275(12) 0.0273(12) 0.0049(10) 0.0134(10) 0.0028(10)
C10 0.0389(16) 0.0538(18) 0.0226(13) -0.0039(12) 0.0062(12) 0.0174(13)
C3 0.0343(14) 0.0297(13) 0.0423(15) 0.0024(12) 0.0170(12) -0.0036(11)
C9 0.0344(15) 0.0459(17) 0.0303(14) -0.0107(13) 0.0015(12) 0.0065(12)
C28 0.0294(13) 0.0318(14) 0.0311(13) 0.0089(11) 0.0100(11) 0.0040(10)
C2 0.0299(13) 0.0286(13) 0.0341(14) -0.0022(11) 0.0098(11) -0.0028(10)
C30 0.0455(16) 0.0365(15) 0.0307(14) -0.0013(12) 0.0131(12) 0.0068(12)
C8 0.0332(14) 0.0379(15) 0.0313(14) -0.0041(12) 0.0053(11) 0.0006(12)
C26 0.0489(17) 0.0293(14) 0.0470(17) 0.0072(12) 0.0264(14) 0.0126(12)
C27 0.0381(15) 0.0346(15) 0.0410(15) 0.0136(12) 0.0170(13) 0.0125(12)
C18 0.0346(14) 0.0357(15) 0.0355(14) 0.0005(12) 0.0123(12) -0.0035(11)
F11 0.0510(14) 0.0685(16) 0.135(2) 0.0302(16) 0.0043(14) 0.0105(12)
C25 0.0440(16) 0.0308(14) 0.0321(14) 0.0020(11) 0.0187(12) 0.0061(12)
C13 0.0398(16) 0.061(2) 0.0367(16) 0.0166(15) 0.0127(13) -0.0091(14)
C19 0.0359(16) 0.0404(16) 0.0470(17) -0.0028(13) 0.0117(13) 0.0107(13)
C23 0.0413(16) 0.0293(14) 0.0422(16) -0.0038(12) 0.0003(13) 0.0039(12)
C17 0.0381(16) 0.0511(19) 0.0495(18) 0.0031(15) 0.0147(14) -0.0115(14)
C31 0.0501(18) 0.0483(18) 0.0245(13) 0.0019(13) 0.0041(12) 0.0055(14)
F8 0.103(2) 0.0656(16) 0.104(2) -0.0293(15) -0.0094(17) 0.0108(15)
F3 0.165(3) 0.0863(19) 0.0620(15) -0.0102(14) 0.0392(17) 0.056(2)
F10 0.0635(16) 0.140(3) 0.111(2) 0.052(2) 0.0146(16) 0.0016(17)
F7 0.112(3) 0.089(2) 0.112(2) -0.0482(19) -0.0132(19) 0.0096(19)
C22 0.066(2) 0.0304(16) 0.056(2) -0.0076(15) 0.0021(18) 0.0117(15)
C15 0.0386(18) 0.068(2) 0.080(3) -0.004(2) 0.0305(18) 0.0061(17)
F9 0.126(3) 0.087(2) 0.121(3) 0.038(2) 0.011(2) -0.019(2)
C16 0.0348(17) 0.079(3) 0.075(3) 0.004(2) 0.0266(17) -0.0083(17)
C21 0.092(3) 0.047(2) 0.098(3) -0.010(2) 0.042(3) 0.028(2)
C20 0.071(3) 0.054(2) 0.102(3) -0.003(2) 0.047(3) 0.022(2)
O1 0.069(5) 0.053(5) 0.052(4) 0.015(3) 0.032(4) 0.007(4)
O1A 0.111(5) 0.127(5) 0.160(6) 0.073(5) 0.076(5) 0.058(4)

loop_
_atom_type_symbol
_atom_type_description
_atom_type_scat_dispersion_real
_atom_type_scat_dispersion_imag
_atom_type_scat_source
C C 0.0033 0.0016 'International Tables Vol C Tables 4.2.6.8 and 6.1.1.4'
H H 0.0000 0.0000 'International Tables Vol C Tables 4.2.6.8 and 6.1.1.4'
N N 0.0061 0.0033 'International Tables Vol C Tables 4.2.6.8 and 6.1.1.4'
F F 0.0171 0.0103 'International Tables Vol C Tables 4.2.6.8 and 6.1.1.4'
P P 0.1023 0.0942 'International Tables Vol C Tables 4.2.6.8 and 6.1.1.4'
Ru Ru -1.2594 0.8363 'International Tables Vol C Tables 4.2.6.8 and 6.1.1.4'
O O 0.0106 0.0060 'International Tables Vol C Tables 4.2.6.8 and 6.1.1.4'

loop_
_geom_angle_atom_site_label_1
_geom_angle_atom_site_label_2
_geom_angle_atom_site_label_3
_geom_angle
N1 Ru1 N6 96.12(8)
C6 Ru1 N1 77.91(9)
C6 Ru1 N6 172.13(9)
C6 Ru1 N7 97.07(9)
C6 Ru1 N4 100.17(10)
C6 Ru1 N5 87.73(9)
N7 Ru1 N1 93.62(8)
N7 Ru1 N6 78.03(8)
N7 Ru1 N4 94.93(8)
N7 Ru1 N5 172.66(8)
N4 Ru1 N1 171.40(8)
N4 Ru1 N6 86.48(9)
N4 Ru1 N5 78.70(9)
N5 Ru1 N1 92.81(9)
N5 Ru1 N6 97.77(8)
F4 P1 F6 88.80(14)
F4 P1 F2 88.31(15)
F6 P1 F2 90.43(15)
F1 P1 F4 91.72(14)
F1 P1 F6 89.34(14)
F1 P1 F5 91.74(14)
F1 P1 F2 179.77(17)
F1 P1 F3 89.25(15)
F5 P1 F4 90.83(15)
F5 P1 F6 178.86(15)
F5 P1 F2 88.49(14)
F3 P1 F4 178.79(19)
F3 P1 F6 90.47(18)
F3 P1 F5 89.88(17)
F3 P1 F2 90.72(16)
F12 P2 F11 178.93(18)
F12 P2 F8 88.98(17)
F12 P2 F10 92.29(19)
F12 P2 F9 90.4(2)
F8 P2 F11 90.32(17)
F8 P2 F9 87.4(2)
F10 P2 F11 86.89(16)
F10 P2 F8 89.5(2)
F10 P2 F9 175.8(2)
F7 P2 F12 93.61(18)
F7 P2 F11 87.18(18)
F7 P2 F8 173.5(2)
F7 P2 F10 96.4(2)
F7 P2 F9 86.7(2)
F9 P2 F11 90.3(2)
C1 N1 Ru1 116.06(16)
C5 N1 Ru1 125.87(17)
C5 N1 C1 117.5(2)
C29 N6 Ru1 114.89(16)
C33 N6 Ru1 126.69(18)
C33 N6 C29 118.4(2)
N2 C6 Ru1 115.40(17)
N3 C6 Ru1 139.3(2)
N3 C6 N2 105.3(2)
C24 N7 Ru1 116.51(16)
C28 N7 Ru1 125.40(18)
C28 N7 C24 117.9(2)
C7 C12 N3 107.4(2)
C11 C12 N3 130.5(3)
C11 C12 C7 122.1(3)
C14 N4 Ru1 115.49(19)
C18 N4 Ru1 126.38(19)
C18 N4 C14 118.1(2)
C6 N2 C1 117.0(2)
C6 N2 C7 110.8(2)
C1 N2 C7 131.8(2)
C19 N5 Ru1 115.15(19)
C23 N5 Ru1 126.2(2)
C23 N5 C19 118.4(3)
C6 N3 C12 111.6(2)
C6 N3 C13 124.2(2)
C12 N3 C13 124.2(2)
N6 C29 C24 115.0(2)
N6 C29 C30 121.3(2)
C30 C29 C24 123.7(2)
N1 C1 N2 112.2(2)
N1 C1 C2 122.5(2)
C2 C1 N2 125.3(2)
N4 C14 C19 115.3(3)
N4 C14 C15 121.0(3)
C15 C14 C19 123.7(3)
C33 C32 C31 118.6(3)
C5 C4 C3 119.0(2)
C12 C7 N2 104.9(2)
C8 C7 C12 120.7(2)
C8 C7 N2 134.4(3)
C12 C11 C10 117.0(3)
N6 C33 C32 122.7(3)
N1 C5 C4 122.7(2)
N7 C24 C29 115.4(2)
N7 C24 C25 121.3(2)
C25 C24 C29 123.2(2)
C9 C10 C11 121.1(3)
C2 C3 C4 119.5(3)
C10 C9 C8 122.2(3)
N7 C28 C27 123.0(3)
C3 C2 C1 118.7(2)
C31 C30 C29 119.4(3)
C9 C8 C7 117.0(3)
C27 C26 C25 118.7(3)
C26 C27 C28 119.0(3)
N4 C18 C17 123.2(3)
C26 C25 C24 119.9(3)
N5 C19 C14 115.1(2)
N5 C19 C20 120.5(3)
C20 C19 C14 124.5(3)
N5 C23 C22 123.0(3)
C18 C17 C16 118.7(3)
C30 C31 C32 119.5(3)
C21 C22 C23 118.7(4)
C16 C15 C14 120.0(3)
C15 C16 C17 118.8(3)
C22 C21 C20 119.7(3)
C21 C20 C19 119.7(4)

loop_
_geom_bond_atom_site_label_1
_geom_bond_atom_site_label_2
_geom_bond_distance
Ru1 N1 2.070(2)
Ru1 N6 2.119(2)
Ru1 C6 1.974(3)
Ru1 N7 2.061(2)
Ru1 N4 2.066(2)
Ru1 N5 2.069(2)
P1 F4 1.588(2)
P1 F6 1.591(3)
P1 F1 1.576(2)
P1 F5 1.584(3)
P1 F2 1.596(2)
P1 F3 1.580(3)
P2 F12 1.568(3)
P2 F11 1.587(3)
P2 F8 1.575(3)
P2 F10 1.569(3)
P2 F7 1.550(3)
P2 F9 1.581(4)
N1 C1 1.357(3)
N1 C5 1.351(3)
N6 C29 1.357(3)
N6 C33 1.345(3)
C6 N2 1.393(3)
C6 N3 1.340(3)
N7 C24 1.360(3)
N7 C28 1.349(3)
C12 N3 1.396(3)
C12 C7 1.393(4)
C12 C11 1.383(4)
N4 C14 1.354(4)
N4 C18 1.347(4)
N2 C1 1.398(3)
N2 C7 1.409(3)
N5 C19 1.360(4)
N5 C23 1.343(4)
N3 C13 1.456(4)
C29 C24 1.475(3)
C29 C30 1.385(4)
C1 C2 1.384(4)
C14 C19 1.466(4)
C14 C15 1.391(5)
C32 C33 1.377(4)
C32 C31 1.378(4)
C4 C5 1.377(4)
C4 C3 1.382(4)
C7 C8 1.388(4)
C11 C10 1.387(4)
C24 C25 1.385(4)
C10 C9 1.383(5)
C3 C2 1.377(4)
C9 C8 1.386(4)
C28 C27 1.379(4)
C30 C31 1.375(4)
C26 C27 1.378(4)
C26 C25 1.383(4)
C18 C17 1.376(4)
C19 C20 1.386(5)
C23 C22 1.376(5)
C17 C16 1.380(5)
C22 C21 1.357(6)
C15 C16 1.377(6)
C21 C20 1.380(6)
